data_4129357
loop_
_publ_author_name
'Pappas, Iraklis'
'Chirik, Paul J.'

_publ_section_title
;
 Ammonia synthesis by hydrogenolysis of titanium-nitrogen bonds using
 proton coupled electron transfer.
;
_journal_issue 10
_journal_name_full 'Journal of the American Chemical Society'
_journal_page_first 3498
_journal_page_last 3501
_journal_paper_doi 10.1021/jacs.5b01047
_journal_volume 137
_journal_year 2015
_chemical_formula_sum 'C24 H42 Cl Si2 Zr'
_chemical_formula_weight 513.42
_space_group_crystal_system triclinic
_space_group_IT_number 2
_space_group_name_Hall '-P 1'
_space_group_name_H-M_alt 'P -1'
_atom_sites_solution_hydrogens geom
_audit_creation_method SHELXL-2014
_cell_angle_alpha 82.9790(10)
_cell_angle_beta 89.6160(10)
_cell_angle_gamma 64.8580(10)
_cell_formula_units_Z 2
_cell_length_a 8.4893(3)
_cell_length_b 9.0793(3)
_cell_length_c 19.2126(6)
_cell_measurement_reflns_used 9923
_cell_measurement_temperature 100(2)
_cell_measurement_theta_max 31.02
_cell_measurement_theta_min 2.59
_cell_volume 1328.81(8)
_computing_cell_refinement 'Bruker SAINT'
_computing_data_collection 'Bruker APEX2'
_computing_data_reduction 'Bruker SAINT'
_computing_molecular_graphics 'ORTEP 3 (Farraguia, 1997)'
_computing_structure_refinement 'SHELXL-2014 (Sheldrick, 2014)'
_computing_structure_solution 'SIR 92 (Giacavazzo, 1993)'
_diffrn_ambient_temperature 100(2)
_diffrn_measured_fraction_theta_full 0.999
_diffrn_measured_fraction_theta_max 0.996
_diffrn_measurement_device_type 'BRUKER APEX2 CCD'
_diffrn_measurement_method 'Phi and Omega Scans'
_diffrn_radiation_source 'fine-focus sealed tube'
_diffrn_radiation_type MoK\a
_diffrn_radiation_wavelength 0.71073
_diffrn_reflns_av_R_equivalents 0.0307
_diffrn_reflns_av_unetI/netI 0.0310
_diffrn_reflns_Laue_measured_fraction_full 0.999
_diffrn_reflns_Laue_measured_fraction_max 0.996
_diffrn_reflns_limit_h_max 12
_diffrn_reflns_limit_h_min -12
_diffrn_reflns_limit_k_max 13
_diffrn_reflns_limit_k_min -12
_diffrn_reflns_limit_l_max 27
_diffrn_reflns_limit_l_min -27
_diffrn_reflns_number 37850
_diffrn_reflns_point_group_measured_fraction_full 0.999
_diffrn_reflns_point_group_measured_fraction_max 0.996
_diffrn_reflns_theta_full 25.242
_diffrn_reflns_theta_max 31.055
_diffrn_reflns_theta_min 2.586
_exptl_absorpt_coefficient_mu 0.613
_exptl_absorpt_correction_T_max 0.7462
_exptl_absorpt_correction_T_min 0.7042
_exptl_absorpt_correction_type multi-scan
_exptl_absorpt_process_details 'SADABS V2008/1 (Bruker AXS)'
_exptl_crystal_colour yellow
_exptl_crystal_density_diffrn 1.283
_exptl_crystal_description columnar
_exptl_crystal_F_000 542
_exptl_crystal_size_max 0.237
_exptl_crystal_size_mid 0.153
_exptl_crystal_size_min 0.100
_refine_diff_density_max 0.813
_refine_diff_density_min -0.621
_refine_diff_density_rms 0.073
_refine_ls_extinction_method none
_refine_ls_goodness_of_fit_ref 1.032
_refine_ls_hydrogen_treatment refxyz
_refine_ls_matrix_type full
_refine_ls_number_parameters 281
_refine_ls_number_reflns 8486
_refine_ls_number_restraints 0
_refine_ls_restrained_S_all 1.032
_refine_ls_R_factor_all 0.0371
_refine_ls_R_factor_gt 0.0278
_refine_ls_shift/su_max 0.002
_refine_ls_shift/su_mean 0.000
_refine_ls_structure_factor_coef Fsqd
_refine_ls_weighting_details 'w=1/[\s^2^(Fo^2^)+(0.0290P)^2^+0.5767P] where P=(Fo^2^+2Fc^2^)/3'
_refine_ls_weighting_scheme calc
_refine_ls_wR_factor_gt 0.0604
_refine_ls_wR_factor_ref 0.0635
_reflns_Friedel_coverage 0.000
_reflns_number_gt 7348
_reflns_number_total 8486
_reflns_threshold_expression 'I > 2\s(I)'
_cod_data_source_file ja5b01047_si_001.cif
_cod_data_source_block ip68
_cod_database_code 4129357
_shelx_space_group_comment
;
The symmetry employed for this shelxl refinement is uniquely defined
by the following loop, which should always be used as a source of
symmetry information in preference to the above space-group names.
They are only intended as comments.
;
_shelxl_version_number 2014-3

loop_
_space_group_symop_operation_xyz
'x, y, z'
'-x, -y, -z'

loop_
_atom_site_label
_atom_site_type_symbol
_atom_site_fract_x
_atom_site_fract_y
_atom_site_fract_z
_atom_site_U_iso_or_equiv
_atom_site_adp_type
_atom_site_occupancy
_atom_site_site_symmetry_order
_atom_site_calc_flag
_atom_site_refinement_flags_posn
_atom_site_refinement_flags_adp
C00D C 0.53232(17) 0.25086(15) 0.16421(7) 0.0132(2) Uani 1 1 d . .
C1 C 0.49653(16) 0.41577(15) 0.37508(6) 0.0125(2) Uani 1 1 d . .
C2 C 0.52363(16) 0.54866(15) 0.33641(6) 0.0122(2) Uani 1 1 d . .
C3 C 0.35875(17) 0.68079(15) 0.31536(7) 0.0132(2) Uani 1 1 d . .
C4 C 0.22806(16) 0.63442(15) 0.34205(7) 0.0137(2) Uani 1 1 d . .
C5 C 0.31022(16) 0.47481(15) 0.37947(7) 0.0130(2) Uani 1 1 d . .
C6 C 0.69374(18) 0.56217(17) 0.33157(7) 0.0165(3) Uani 1 1 d . .
H6A H 0.7793(10) 0.4662(11) 0.3159(5) 0.025 Uiso 1 1 calc R U
H6B H 0.7300(8) 0.5734(13) 0.3765(5) 0.025 Uiso 1 1 calc R U
H6C H 0.6795(4) 0.6554(12) 0.2993(5) 0.025 Uiso 1 1 calc R U
C7 C 0.3258(2) 0.85036(16) 0.28149(7) 0.0196(3) Uani 1 1 d . .
H7A H 0.4232(12) 0.8457(3) 0.2567(6) 0.029 Uiso 1 1 calc R U
H7B H 0.3063(15) 0.9195(8) 0.3163(4) 0.029 Uiso 1 1 calc R U
H7C H 0.2275(14) 0.8916(7) 0.2503(5) 0.029 Uiso 1 1 calc R U
C8 C 0.03532(18) 0.74150(17) 0.33696(8) 0.0218(3) Uani 1 1 d . .
H8A H 0.0109(4) 0.8262(12) 0.3027(6) 0.033 Uiso 1 1 calc R U
H8B H 0.0016(5) 0.7801(12) 0.3782(5) 0.033 Uiso 1 1 calc R U
H8C H -0.0220(7) 0.6823(8) 0.3270(6) 0.033 Uiso 1 1 calc R U
C9 C 0.21432(18) 0.39302(17) 0.42294(8) 0.0193(3) Uani 1 1 d . .
H9A H 0.2793(10) 0.2730(12) 0.4257(5) 0.029 Uiso 1 1 calc R U
H9B H 0.0974(13) 0.4277(11) 0.4010(4) 0.029 Uiso 1 1 calc R U
H9C H 0.2035(12) 0.4249(11) 0.4706(5) 0.029 Uiso 1 1 calc R U
C10 C 0.6166(2) 0.21591(19) 0.51925(7) 0.0246(3) Uani 1 1 d . .
H10A H 0.6962(13) 0.1180(13) 0.5439(3) 0.037 Uiso 1 1 calc R U
H10B H 0.5042(14) 0.2266(15) 0.52673(14) 0.037 Uiso 1 1 calc R U
H10C H 0.6297(15) 0.3032(13) 0.5347(2) 0.037 Uiso 1 1 calc R U
C11 C 0.62780(19) 0.04013(17) 0.39254(8) 0.0231(3) Uani 1 1 d . .
H11A H 0.6969(14) -0.0599(11) 0.4230(5) 0.035 Uiso 1 1 calc R U
H11B H 0.6656(15) 0.0290(9) 0.3451(6) 0.035 Uiso 1 1 calc R U
H11C H 0.5065(13) 0.0606(7) 0.3935(6) 0.035 Uiso 1 1 calc R U
C12 C 0.88844(18) 0.17996(19) 0.41412(8) 0.0220(3) Uani 1 1 d . .
H12A H 0.9605(8) 0.0782(13) 0.4374(6) 0.033 Uiso 1 1 calc R U
H12B H 0.9072(5) 0.2599(12) 0.4332(6) 0.033 Uiso 1 1 calc R U
H12C H 0.9123(5) 0.1842(14) 0.3672(5) 0.033 Uiso 1 1 calc R U
C13 C 0.39467(17) 0.53229(15) 0.12819(7) 0.0130(2) Uani 1 1 d . .
C14 C 0.56458(16) 0.49056(15) 0.15950(6) 0.0124(2) Uani 1 1 d . .
C15 C 0.64668(16) 0.31876(15) 0.18254(6) 0.0124(2) Uani 1 1 d . .
C16 C 0.37989(17) 0.37908(15) 0.13052(7) 0.0135(2) Uani 1 1 d . .
C17 C 0.65785(18) 0.59988(16) 0.15609(7) 0.0166(3) Uani 1 1 d . .
H17A H 0.5852(9) 0.7000(12) 0.1711(5) 0.025 Uiso 1 1 calc R U
H17B H 0.6869(12) 0.6186(11) 0.1098(5) 0.025 Uiso 1 1 calc R U
H17C H 0.7594(13) 0.5490(8) 0.1852(5) 0.025 Uiso 1 1 calc R U
C18 C 0.83132(17) 0.22044(16) 0.21091(7) 0.0169(3) Uani 1 1 d . .
H18A H 0.8673(6) 0.2860(8) 0.2338(5) 0.025 Uiso 1 1 calc R U
H18B H 0.9030(8) 0.1830(12) 0.1742(4) 0.025 Uiso 1 1 calc R U
H18C H 0.8379(3) 0.1316(12) 0.2423(5) 0.025 Uiso 1 1 calc R U
C19 C 0.56868(19) 0.07250(16) 0.17470(8) 0.0192(3) Uani 1 1 d . .
H19A H 0.6651(13) 0.0134(7) 0.2080(6) 0.029 Uiso 1 1 calc R U
H19B H 0.5964(14) 0.0294(6) 0.1309(5) 0.029 Uiso 1 1 calc R U
H19C H 0.4678(12) 0.0609(2) 0.1919(6) 0.029 Uiso 1 1 calc R U
C20 C 0.23466(19) 0.35335(17) 0.09775(8) 0.0200(3) Uani 1 1 d . .
H20A H 0.1283(12) 0.4504(11) 0.0971(5) 0.030 Uiso 1 1 calc R U
H20B H 0.2224(10) 0.2633(13) 0.1245(4) 0.030 Uiso 1 1 calc R U
H20C H 0.2610(7) 0.3300(13) 0.0508(5) 0.030 Uiso 1 1 calc R U
C21 C 0.3035(2) 0.89803(18) 0.07165(9) 0.0289(3) Uani 1 1 d . .
H21A H 0.2198(13) 0.9911(12) 0.0453(7) 0.043 Uiso 1 1 calc R U
H21B H 0.4091(15) 0.8658(7) 0.0499(6) 0.043 Uiso 1 1 calc R U
H21C H 0.3169(16) 0.9216(11) 0.1164(5) 0.043 Uiso 1 1 calc R U
C22 C 0.2027(2) 0.69420(19) -0.01380(8) 0.0261(3) Uani 1 1 d . .
H22A H 0.1336(16) 0.7937(12) -0.0403(4) 0.039 Uiso 1 1 calc R U
H22B H 0.1493(16) 0.6238(14) -0.01358(10) 0.039 Uiso 1 1 calc R U
H22C H 0.3105(13) 0.6481(15) -0.0332(3) 0.039 Uiso 1 1 calc R U
C23 C 0.0165(2) 0.80159(19) 0.11975(8) 0.0263(3) Uani 1 1 d . .
H23A H -0.0675(10) 0.8962(14) 0.0905(5) 0.039 Uiso 1 1 calc R U
H23B H 0.0280(4) 0.8308(14) 0.1654(6) 0.039 Uiso 1 1 calc R U
H23C H -0.0220(9) 0.7153(11) 0.1247(6) 0.039 Uiso 1 1 calc R U
Si1 Si 0.65588(5) 0.21569(4) 0.42343(2) 0.01378(7) Uani 1 1 d . .
Si2 Si 0.23229(5) 0.72861(4) 0.07833(2) 0.01502(7) Uani 1 1 d . .
Cl1 Cl 0.17389(5) 0.31956(5) 0.26598(2) 0.02976(9) Uani 1 1 d . .
Zr1 Zr 0.38175(2) 0.44078(2) 0.25424(2) 0.01095(4) Uani 1 1 d . .

loop_
_atom_site_aniso_label
_atom_site_aniso_U_11
_atom_site_aniso_U_22
_atom_site_aniso_U_33
_atom_site_aniso_U_23
_atom_site_aniso_U_13
_atom_site_aniso_U_12
C00D 0.0143(6) 0.0115(5) 0.0143(6) -0.0030(4) 0.0016(5) -0.0057(5)
C1 0.0117(5) 0.0139(6) 0.0120(5) -0.0005(4) -0.0002(4) -0.0061(5)
C2 0.0141(6) 0.0141(6) 0.0108(5) -0.0020(4) 0.0005(4) -0.0082(5)
C3 0.0162(6) 0.0116(5) 0.0129(6) -0.0021(4) 0.0005(5) -0.0068(5)
C4 0.0117(6) 0.0133(6) 0.0147(6) -0.0029(5) 0.0012(5) -0.0035(5)
C5 0.0121(6) 0.0138(6) 0.0134(6) -0.0015(4) 0.0020(5) -0.0058(5)
C6 0.0177(6) 0.0219(6) 0.0153(6) -0.0020(5) 0.0004(5) -0.0136(5)
C7 0.0273(7) 0.0131(6) 0.0190(6) -0.0005(5) 0.0004(5) -0.0095(5)
C8 0.0150(6) 0.0183(7) 0.0267(7) -0.0018(6) 0.0024(5) -0.0022(5)
C9 0.0142(6) 0.0215(7) 0.0217(7) 0.0015(5) 0.0045(5) -0.0083(5)
C10 0.0248(7) 0.0281(8) 0.0159(7) 0.0031(6) 0.0007(6) -0.0081(6)
C11 0.0193(7) 0.0147(6) 0.0323(8) -0.0017(6) 0.0004(6) -0.0046(5)
C12 0.0138(6) 0.0259(7) 0.0215(7) 0.0051(6) -0.0031(5) -0.0061(5)
C13 0.0151(6) 0.0119(5) 0.0125(6) -0.0012(4) -0.0016(5) -0.0063(5)
C14 0.0140(6) 0.0141(6) 0.0109(5) -0.0014(4) 0.0011(4) -0.0077(5)
C15 0.0109(5) 0.0137(6) 0.0123(5) -0.0014(4) 0.0012(4) -0.0051(4)
C16 0.0145(6) 0.0126(6) 0.0146(6) -0.0028(4) -0.0017(5) -0.0064(5)
C17 0.0198(6) 0.0186(6) 0.0160(6) -0.0002(5) 0.0005(5) -0.0130(5)
C18 0.0122(6) 0.0182(6) 0.0179(6) -0.0012(5) -0.0002(5) -0.0044(5)
C19 0.0203(7) 0.0117(6) 0.0255(7) -0.0029(5) -0.0004(5) -0.0066(5)
C20 0.0202(7) 0.0191(6) 0.0235(7) -0.0046(5) -0.0053(5) -0.0104(5)
C21 0.0378(9) 0.0170(7) 0.0304(8) 0.0068(6) -0.0114(7) -0.0128(6)
C22 0.0328(8) 0.0235(7) 0.0155(7) -0.0013(5) -0.0053(6) -0.0060(6)
C23 0.0219(7) 0.0220(7) 0.0256(7) -0.0020(6) 0.0009(6) -0.0009(6)
Si1 0.01184(16) 0.01397(16) 0.01338(16) 0.00145(13) -0.00023(13) -0.00431(13)
Si2 0.01738(17) 0.01189(16) 0.01290(16) -0.00038(13) -0.00302(13) -0.00377(13)
Cl1 0.02886(19) 0.0458(2) 0.0327(2) -0.01553(17) 0.01054(16) -0.03069(18)
Zr1 0.00973(6) 0.01108(6) 0.01330(6) -0.00144(4) 0.00004(4) -0.00567(4)

loop_
_atom_type_symbol
_atom_type_description
_atom_type_scat_dispersion_real
_atom_type_scat_dispersion_imag
_atom_type_scat_source
C C 0.0033 0.0016 'International Tables Vol C Tables 4.2.6.8 and 6.1.1.4'
H H 0.0000 0.0000 'International Tables Vol C Tables 4.2.6.8 and 6.1.1.4'
Si Si 0.0817 0.0704 'International Tables Vol C Tables 4.2.6.8 and 6.1.1.4'
Cl Cl 0.1484 0.1585 'International Tables Vol C Tables 4.2.6.8 and 6.1.1.4'
Zr Zr -2.9673 0.5597 'International Tables Vol C Tables 4.2.6.8 and 6.1.1.4'

loop_
_geom_angle_atom_site_label_1
_geom_angle_atom_site_label_2
_geom_angle_atom_site_label_3
_geom_angle
C16 C00D C15 108.36(11)
C16 C00D C19 125.06(12)
C15 C00D C19 126.50(12)
C16 C00D Zr1 72.75(7)
C15 C00D Zr1 73.51(7)
C19 C00D Zr1 122.24(9)
C2 C1 C5 105.80(11)
C2 C1 Si1 130.66(9)
C5 C1 Si1 123.00(9)
C2 C1 Zr1 74.75(7)
C5 C1 Zr1 74.28(7)
Si1 C1 Zr1 122.55(6)
C3 C2 C1 108.89(11)
C3 C2 C6 124.05(11)
C1 C2 C6 125.93(11)
C3 C2 Zr1 74.54(7)
C1 C2 Zr1 71.65(7)
C6 C2 Zr1 129.59(8)
C4 C3 C2 107.90(11)
C4 C3 C7 124.70(12)
C2 C3 C7 126.68(12)
C4 C3 Zr1 73.43(7)
C2 C3 Zr1 72.72(7)
C7 C3 Zr1 127.18(9)
C5 C4 C3 108.42(11)
C5 C4 C8 125.41(12)
C3 C4 C8 125.99(12)
C5 C4 Zr1 72.68(7)
C3 C4 Zr1 74.06(7)
C8 C4 Zr1 123.20(9)
C4 C5 C1 108.92(11)
C4 C5 C9 123.60(11)
C1 C5 C9 127.12(11)
C4 C5 Zr1 74.69(7)
C1 C5 Zr1 71.97(7)
C9 C5 Zr1 124.94(9)
C14 C13 C16 105.71(10)
C14 C13 Si2 130.84(9)
C16 C13 Si2 122.59(9)
C14 C13 Zr1 74.22(7)
C16 C13 Zr1 74.31(7)
Si2 C13 Zr1 124.69(6)
C15 C14 C13 108.95(11)
C15 C14 C17 123.66(11)
C13 C14 C17 126.33(11)
C15 C14 Zr1 74.46(7)
C13 C14 Zr1 72.18(7)
C17 C14 Zr1 128.87(9)
C00D C15 C14 107.85(11)
C00D C15 C18 124.79(11)
C14 C15 C18 126.73(11)
C00D C15 Zr1 73.95(7)
C14 C15 Zr1 72.71(7)
C18 C15 Zr1 126.21(9)
C00D C16 C13 109.07(11)
C00D C16 C20 124.04(11)
C13 C16 C20 126.71(11)
C00D C16 Zr1 74.73(7)
C13 C16 Zr1 72.05(7)
C20 C16 Zr1 123.31(9)
C10 Si1 C12 106.44(7)
C10 Si1 C1 108.65(6)
C12 Si1 C1 113.50(6)
C10 Si1 C11 109.19(7)
C12 Si1 C11 108.32(7)
C1 Si1 C11 110.60(6)
C21 Si2 C22 106.37(8)
C21 Si2 C13 113.19(7)
C22 Si2 C13 109.10(6)
C21 Si2 C23 107.87(8)
C22 Si2 C23 108.92(8)
C13 Si2 C23 111.21(6)
Cl1 Zr1 C1 105.14(3)
Cl1 Zr1 C13 108.80(3)
C1 Zr1 C13 146.05(4)
Cl1 Zr1 C5 80.74(3)
C1 Zr1 C5 33.76(4)
C13 Zr1 C5 156.14(4)
Cl1 Zr1 C14 136.38(3)
C1 Zr1 C14 114.70(4)
C13 Zr1 C14 33.60(4)
C5 Zr1 C14 142.87(4)
Cl1 Zr1 C16 81.85(3)
C1 Zr1 C16 157.93(4)
C13 Zr1 C16 33.65(4)
C5 Zr1 C16 162.47(4)
C14 Zr1 C16 54.59(4)
Cl1 Zr1 C2 135.15(3)
C1 Zr1 C2 33.60(4)
C13 Zr1 C2 114.22(4)
C5 Zr1 C2 54.64(4)
C14 Zr1 C2 88.30(4)
C16 Zr1 C2 142.88(4)
Cl1 Zr1 C4 91.49(3)
C1 Zr1 C4 55.43(4)
C13 Zr1 C4 123.66(4)
C5 Zr1 C4 32.64(4)
C14 Zr1 C4 125.26(4)
C16 Zr1 C4 146.39(4)
C2 Zr1 C4 54.21(4)
Cl1 Zr1 C15 120.21(3)
C1 Zr1 C15 105.60(4)
C13 Zr1 C15 55.47(4)
C5 Zr1 C15 139.04(4)
C14 Zr1 C15 32.83(4)
C16 Zr1 C15 54.21(4)
C2 Zr1 C15 94.95(4)
C4 Zr1 C15 147.64(4)
Cl1 Zr1 C3 123.80(3)
C1 Zr1 C3 55.44(4)
C13 Zr1 C3 104.22(4)
C5 Zr1 C3 54.23(4)
C14 Zr1 C3 94.17(4)
C16 Zr1 C3 137.47(4)
C2 Zr1 C3 32.74(4)
C4 Zr1 C3 32.51(4)
C15 Zr1 C3 115.92(4)
Cl1 Zr1 C00D 88.57(3)
C1 Zr1 C00D 125.63(4)
C13 Zr1 C00D 55.28(4)
C5 Zr1 C00D 148.45(4)
C14 Zr1 C00D 54.21(4)
C16 Zr1 C00D 32.52(4)
C2 Zr1 C00D 126.32(4)
C4 Zr1 C00D 178.87(4)
C15 Zr1 C00D 32.54(4)
C3 Zr1 C00D 147.30(4)

loop_
_geom_bond_atom_site_label_1
_geom_bond_atom_site_label_2
_geom_bond_distance
C00D C16 1.4127(17)
C00D C15 1.4188(17)
C00D C19 1.5015(17)
C00D Zr1 2.5349(12)
C1 C2 1.4405(17)
C1 C5 1.4439(17)
C1 Si1 1.8732(13)
C1 Zr1 2.4709(12)
C2 C3 1.4227(18)
C2 C6 1.5017(17)
C2 Zr1 2.5116(12)
C3 C4 1.4169(18)
C3 C7 1.5046(17)
C3 Zr1 2.5351(12)
C4 C5 1.4130(17)
C4 C8 1.5030(18)
C4 Zr1 2.5271(12)
C5 C9 1.5048(18)
C5 Zr1 2.5013(12)
C10 Si1 1.8690(15)
C11 Si1 1.8723(15)
C12 Si1 1.8708(14)
C13 C14 1.4414(17)
C13 C16 1.4442(17)
C13 Si2 1.8728(13)
C13 Zr1 2.4798(13)
C14 C15 1.4235(17)
C14 C17 1.5058(17)
C14 Zr1 2.5066(12)
C15 C18 1.5015(18)
C15 Zr1 2.5293(12)
C16 C20 1.5040(18)
C16 Zr1 2.5095(13)
C21 Si2 1.8678(16)
C22 Si2 1.8711(15)
C23 Si2 1.8725(16)
Cl1 Zr1 2.4414(4)

loop_
_geom_torsion_atom_site_label_1
_geom_torsion_atom_site_label_2
_geom_torsion_atom_site_label_3
_geom_torsion_atom_site_label_4
_geom_torsion
C5 C1 C2 C3 -2.57(14)
Si1 C1 C2 C3 -174.16(10)
Zr1 C1 C2 C3 65.77(9)
C5 C1 C2 C6 165.59(12)
Si1 C1 C2 C6 -6.0(2)
Zr1 C1 C2 C6 -126.07(12)
C5 C1 C2 Zr1 -68.34(8)
Si1 C1 C2 Zr1 120.07(11)
C1 C2 C3 C4 1.63(14)
C6 C2 C3 C4 -166.81(12)
Zr1 C2 C3 C4 65.53(9)
C1 C2 C3 C7 172.22(12)
C6 C2 C3 C7 3.8(2)
Zr1 C2 C3 C7 -123.88(13)
C1 C2 C3 Zr1 -63.90(9)
C6 C2 C3 Zr1 127.67(12)
C2 C3 C4 C5 0.01(14)
C7 C3 C4 C5 -170.81(12)
Zr1 C3 C4 C5 65.07(9)
C2 C3 C4 C8 175.19(12)
C7 C3 C4 C8 4.4(2)
Zr1 C3 C4 C8 -119.75(13)
C2 C3 C4 Zr1 -65.06(9)
C7 C3 C4 Zr1 124.12(12)
C3 C4 C5 C1 -1.65(14)
C8 C4 C5 C1 -176.86(12)
Zr1 C4 C5 C1 64.33(9)
C3 C4 C5 C9 171.95(12)
C8 C4 C5 C9 -3.3(2)
Zr1 C4 C5 C9 -122.07(13)
C3 C4 C5 Zr1 -65.98(9)
C8 C4 C5 Zr1 118.81(13)
C2 C1 C5 C4 2.58(14)
Si1 C1 C5 C4 174.98(9)
Zr1 C1 C5 C4 -66.10(9)
C2 C1 C5 C9 -170.73(13)
Si1 C1 C5 C9 1.67(19)
Zr1 C1 C5 C9 120.59(13)
C2 C1 C5 Zr1 68.68(8)
Si1 C1 C5 Zr1 -118.92(9)
C16 C13 C14 C15 -2.27(14)
Si2 C13 C14 C15 -171.57(10)
Zr1 C13 C14 C15 65.92(9)
C16 C13 C14 C17 166.23(12)
Si2 C13 C14 C17 -3.1(2)
Zr1 C13 C14 C17 -125.58(13)
C16 C13 C14 Zr1 -68.19(8)
Si2 C13 C14 Zr1 122.51(11)
C16 C00D C15 C14 -0.41(14)
C19 C00D C15 C14 176.44(12)
Zr1 C00D C15 C14 -65.32(9)
C16 C00D C15 C18 -171.83(12)
C19 C00D C15 C18 5.0(2)
Zr1 C00D C15 C18 123.27(12)
C16 C00D C15 Zr1 64.91(9)
C19 C00D C15 Zr1 -118.24(13)
C13 C14 C15 C00D 1.70(14)
C17 C14 C15 C00D -167.18(12)
Zr1 C14 C15 C00D 66.14(9)
C13 C14 C15 C18 172.90(12)
C17 C14 C15 C18 4.0(2)
Zr1 C14 C15 C18 -122.66(13)
C13 C14 C15 Zr1 -64.44(9)
C17 C14 C15 Zr1 126.68(12)
C15 C00D C16 C13 -1.03(15)
C19 C00D C16 C13 -177.94(12)
Zr1 C00D C16 C13 64.38(9)
C15 C00D C16 C20 174.43(12)
C19 C00D C16 C20 -2.5(2)
Zr1 C00D C16 C20 -120.16(13)
C15 C00D C16 Zr1 -65.41(9)
C19 C00D C16 Zr1 117.68(13)
C14 C13 C16 C00D 2.02(14)
Si2 C13 C16 C00D 172.42(9)
Zr1 C13 C16 C00D -66.11(9)
C14 C13 C16 C20 -173.28(13)
Si2 C13 C16 C20 -2.88(19)
Zr1 C13 C16 C20 118.58(13)
C14 C13 C16 Zr1 68.13(8)
Si2 C13 C16 Zr1 -121.47(9)
C2 C1 Si1 C10 113.66(13)
C5 C1 Si1 C10 -56.68(12)
Zr1 C1 Si1 C10 -148.46(7)
C2 C1 Si1 C12 -4.53(14)
C5 C1 Si1 C12 -174.87(10)
Zr1 C1 Si1 C12 93.34(8)
C2 C1 Si1 C11 -126.50(12)
C5 C1 Si1 C11 63.16(12)
Zr1 C1 Si1 C11 -28.63(9)
C14 C13 Si2 C21 -2.32(15)
C16 C13 Si2 C21 -170.07(11)
Zr1 C13 Si2 C21 96.95(9)
C14 C13 Si2 C22 115.89(13)
C16 C13 Si2 C22 -51.85(13)
Zr1 C13 Si2 C22 -144.83(8)
C14 C13 Si2 C23 -123.95(13)
C16 C13 Si2 C23 68.31(12)
Zr1 C13 Si2 C23 -24.68(10)
